data_7103744
loop_
_publ_author_name
'Jean-Claude Berthet'
'Michel Ephritikhine'
'Martine Nierlich'

_publ_section_title
;
A novel coordination geometry for the uranyl ion. 
Rhombohedral uranium environment in [UO2(OTf)2(bpy)2] and [UO2(phen)3][OTf]2
;
_journal_name_full 'Chemical communications (Cambridge, England)'
_journal_paper_doi 10.1039/b303255h
_journal_year 2003
_chemical_formula_sum 'C59.5 H43.5 F6 N9.5 O8.5 S2 U'
_chemical_formula_weight 1443.69
_chemical_name_systematic
; 
? 
;
_space_group_IT_number 15
_symmetry_cell_setting monoclinic
_symmetry_space_group_name_Hall '-C 2yc'
_symmetry_space_group_name_H-M 'C 1 2/c 1'
_atom_sites_solution_hydrogens geom
_atom_sites_solution_primary direct
_atom_sites_solution_secondary difmap
_audit_creation_method SHELXL-97
_cell_angle_alpha 90.00
_cell_angle_beta 118.34(3)
_cell_angle_gamma 90.00
_cell_formula_units_Z 8
_cell_length_a 35.859(7)
_cell_length_b 12.269(3)
_cell_length_c 29.128(6)
_cell_measurement_reflns_used 33199
_cell_measurement_temperature 123(2)
_cell_measurement_theta_max 25
_cell_measurement_theta_min 2
_cell_volume 11279(4)
_computing_cell_refinement 'DENZO(Otwinowski& Minor,1997)'
_computing_data_collection 'DENZO(Otwinowski& Minor,1997)'
_computing_data_reduction 'DENZO(Otwinowski& Minor,1997)'
_computing_molecular_graphics 'SHELXTL (Sheldrick,1997)'
_computing_publication_material 'SHELXTL (Sheldrick,1997)'
_computing_structure_refinement 'SHELXL-93 (Sheldrick, 1990)'
_computing_structure_solution 'SHELXS-86 (Sheldrick, 1990)'
_diffrn_measured_fraction_theta_full 0.977
_diffrn_measured_fraction_theta_max 0.977
_diffrn_reflns_av_R_equivalents 0.0891
_diffrn_reflns_av_sigmaI/netI 0.1144
_diffrn_reflns_limit_h_max 42
_diffrn_reflns_limit_h_min 0
_diffrn_reflns_limit_k_max 13
_diffrn_reflns_limit_k_min 0
_diffrn_reflns_limit_l_max 29
_diffrn_reflns_limit_l_min -33
_diffrn_reflns_number 33199
_diffrn_reflns_theta_full 24.74
_diffrn_reflns_theta_max 24.74
_diffrn_reflns_theta_min 2.47
_exptl_absorpt_coefficient_mu 3.039
_exptl_absorpt_correction_T_max 0.850
_exptl_absorpt_correction_T_min 0.699
_exptl_absorpt_correction_type empirical
_exptl_crystal_colour yellow
_exptl_crystal_density_diffrn 1.700
_exptl_crystal_density_method 'not measured'
_exptl_crystal_description irregular
_exptl_crystal_F_000 5704
_exptl_crystal_size_max 0.15
_exptl_crystal_size_mid 0.10
_exptl_crystal_size_min 0.06
_refine_diff_density_max 0.928
_refine_diff_density_min -0.856
_refine_diff_density_rms 0.140
_refine_ls_extinction_method none
_refine_ls_goodness_of_fit_ref 0.933
_refine_ls_hydrogen_treatment mixed
_refine_ls_matrix_type full
_refine_ls_number_parameters 780
_refine_ls_number_reflns 9433
_refine_ls_number_restraints 0
_refine_ls_restrained_S_all 0.933
_refine_ls_R_factor_all 0.1129
_refine_ls_R_factor_gt 0.0559
_refine_ls_shift/su_max 0.006
_refine_ls_shift/su_mean 0.011
_refine_ls_structure_factor_coef Fsqd
_refine_ls_weighting_details 'calc w=1/[\s^2^(Fo^2^)+(0.0490P)^2^+106.0426P] where P=(Fo^2^+2Fc^2^)/3'
_refine_ls_weighting_scheme calc
_refine_ls_wR_factor_gt 0.1075
_refine_ls_wR_factor_ref 0.1306
_reflns_number_gt 6026
_reflns_number_total 9433
_reflns_threshold_expression >2sigma(I)
_cod_data_source_file b303255h.txt
_cod_data_source_block struc
_cod_original_sg_symbol_H-M C2/c
_cod_original_formula_sum 'C59.50 H43.50 F6 N9.50 O8.50 S2 U'
_cod_database_code 7103744

loop_
_symmetry_equiv_pos_as_xyz
'x, y, z'
'-x, y, -z+1/2'
'x+1/2, y+1/2, z'
'-x+1/2, y+1/2, -z+1/2'
'-x, -y, -z'
'x, -y, z-1/2'
'-x+1/2, -y+1/2, -z'
'x+1/2, -y+1/2, z-1/2'

loop_
_atom_site_label
_atom_site_type_symbol
_atom_site_fract_x
_atom_site_fract_y
_atom_site_fract_z
_atom_site_U_iso_or_equiv
_atom_site_adp_type
_atom_site_occupancy
_atom_site_symmetry_multiplicity
_atom_site_calc_flag
_atom_site_refinement_flags
_atom_site_disorder_assembly
_atom_site_disorder_group
U U 0.846686(10) 0.76245(2) 0.310052(13) 0.02632(12) Uani 1 1 d . . .
S1 S 0.88534(10) 0.9594(3) 0.63838(14) 0.0736(11) Uani 1 1 d . . .
S2 S 0.87302(9) 0.5517(2) 0.01145(11) 0.0467(7) Uani 1 1 d . . .
F1 F 0.9088(4) 0.7561(7) 0.6424(5) 0.163(5) Uani 1 1 d . . .
F2 F 0.9366(3) 0.8667(8) 0.6111(3) 0.109(3) Uani 1 1 d . . .
F3 F 0.9589(3) 0.8637(5) 0.6935(3) 0.075(2) Uani 1 1 d . . .
F4 F 0.9121(2) 0.3676(5) 0.0504(3) 0.072(2) Uani 1 1 d . . .
F5 F 0.9505(2) 0.5093(5) 0.0834(3) 0.068(2) Uani 1 1 d . . .
F6 F 0.9021(2) 0.4653(5) 0.1043(3) 0.070(2) Uani 1 1 d . . .
O1 O 0.84586(19) 0.9048(4) 0.3143(2) 0.0302(15) Uani 1 1 d . . .
O2 O 0.84964(19) 0.6198(4) 0.3085(3) 0.0317(15) Uani 1 1 d . . .
O3 O 0.9080(3) 1.0602(7) 0.6439(4) 0.084(3) Uani 1 1 d . . .
O4 O 0.8777(3) 0.9361(8) 0.6822(4) 0.094(4) Uani 1 1 d . . .
O5 O 0.8504(3) 0.9366(12) 0.5880(4) 0.146(6) Uani 1 1 d . . .
O6 O 0.8741(2) 0.6549(5) 0.0357(3) 0.0495(19) Uani 1 1 d . . .
O7 O 0.8343(2) 0.4885(7) -0.0058(3) 0.074(3) Uani 1 1 d . . .
O8 O 0.8904(2) 0.5560(6) -0.0241(3) 0.053(2) Uani 1 1 d . . .
O9 O 1.0000 0.653(3) 0.2500 0.30(3) Uani 1 2 d S . .
N1 N 0.7810(2) 0.8252(5) 0.2238(3) 0.0276(18) Uani 1 1 d . . .
N2 N 0.8470(2) 0.7240(6) 0.2225(3) 0.0309(17) Uani 1 1 d . . .
N3 N 0.9169(2) 0.8302(6) 0.3130(3) 0.035(2) Uani 1 1 d . . .
N4 N 0.9182(2) 0.7112(5) 0.3924(3) 0.0291(18) Uani 1 1 d . . .
N5 N 0.8389(3) 0.7918(6) 0.3927(3) 0.041(2) Uani 1 1 d . . .
N6 N 0.7768(2) 0.6974(5) 0.3072(3) 0.0273(18) Uani 1 1 d . . .
N7 N 0.7122(3) 0.4213(6) 0.6437(4) 0.045(2) Uani 1 1 d . . .
N8 N 0.7863(3) 0.5382(6) 0.6925(4) 0.042(2) Uani 1 1 d . . .
N9 N 0.8898(4) 0.7390(11) 0.8364(6) 0.101(4) Uani 1 1 d . . .
C1 C 0.7494(3) 0.8782(7) 0.2249(4) 0.031(2) Uani 1 1 d . . .
H1B H 0.7504 0.8888 0.2571 0.038 Uiso 1 1 calc R . .
C2 C 0.7143(3) 0.9195(7) 0.1803(4) 0.037(2) Uani 1 1 d . . .
H2B H 0.6919 0.9529 0.1826 0.045 Uiso 1 1 calc R . .
C3 C 0.7141(3) 0.9089(7) 0.1335(4) 0.043(3) Uani 1 1 d . . .
H3B H 0.6913 0.9352 0.1033 0.052 Uiso 1 1 calc R . .
C4 C 0.7485(3) 0.8581(7) 0.1305(3) 0.035(2) Uani 1 1 d . . .
C5 C 0.7505(4) 0.8439(8) 0.0831(4) 0.051(3) Uani 1 1 d . . .
H5B H 0.7288 0.8711 0.0521 0.061 Uiso 1 1 calc R . .
C6 C 0.7836(3) 0.7914(8) 0.0830(4) 0.044(3) Uani 1 1 d . . .
H6B H 0.7845 0.7845 0.0518 0.053 Uiso 1 1 calc R . .
C7 C 0.8171(3) 0.7462(7) 0.1294(3) 0.040(2) Uani 1 1 d . . .
C8 C 0.8518(4) 0.6901(8) 0.1316(4) 0.048(3) Uani 1 1 d . . .
H8C H 0.8546 0.6824 0.1016 0.057 Uiso 1 1 calc R . .
C9 C 0.8815(4) 0.6467(9) 0.1772(5) 0.055(3) Uani 1 1 d . . .
H9B H 0.9039 0.6057 0.1788 0.066 Uiso 1 1 calc R . .
C10 C 0.8771(3) 0.6659(8) 0.2217(4) 0.046(3) Uani 1 1 d . . .
H10A H 0.8970 0.6350 0.2530 0.055 Uiso 1 1 calc R . .
C11 C 0.8155(3) 0.7615(7) 0.1764(3) 0.030(2) Uani 1 1 d . . .
C12 C 0.7806(3) 0.8167(7) 0.1769(4) 0.032(2) Uani 1 1 d . . .
C13 C 0.9169(3) 0.8934(8) 0.2777(4) 0.050(3) Uani 1 1 d . . .
H13A H 0.8908 0.9113 0.2498 0.060 Uiso 1 1 calc R . .
C14 C 0.9534(4) 0.9381(9) 0.2776(5) 0.068(4) Uani 1 1 d . . .
H14A H 0.9515 0.9828 0.2508 0.081 Uiso 1 1 calc R . .
C15 C 0.9907(4) 0.9120(11) 0.3184(5) 0.078(5) Uani 1 1 d . . .
H15A H 1.0155 0.9372 0.3193 0.094 Uiso 1 1 calc R . .
C16 C 0.9936(3) 0.8484(9) 0.3597(5) 0.056(3) Uani 1 1 d . . .
C17 C 1.0332(3) 0.8165(10) 0.4032(5) 0.067(4) Uani 1 1 d . . .
H17A H 1.0585 0.8390 0.4047 0.081 Uiso 1 1 calc R . .
C18 C 1.0340(3) 0.7553(9) 0.4413(4) 0.054(3) Uani 1 1 d . . .
H18A H 1.0599 0.7368 0.4695 0.065 Uiso 1 1 calc R . .
C19 C 0.9953(3) 0.7171(8) 0.4395(4) 0.040(2) Uani 1 1 d . . .
C20 C 0.9952(3) 0.6513(8) 0.4783(5) 0.051(3) Uani 1 1 d . . .
H20A H 1.0204 0.6318 0.5073 0.061 Uiso 1 1 calc R . .
C21 C 0.9568(3) 0.6152(8) 0.4729(4) 0.048(3) Uani 1 1 d . . .
H21A H 0.9560 0.5705 0.4982 0.057 Uiso 1 1 calc R . .
C22 C 0.9193(3) 0.6464(7) 0.4291(4) 0.037(2) Uani 1 1 d . . .
H22A H 0.8938 0.6201 0.4257 0.045 Uiso 1 1 calc R . .
C23 C 0.9564(3) 0.7450(7) 0.3967(3) 0.033(2) Uani 1 1 d . . .
C24 C 0.9555(3) 0.8094(7) 0.3559(4) 0.039(3) Uani 1 1 d . . .
C25 C 0.8676(3) 0.8486(8) 0.4337(4) 0.048(3) Uani 1 1 d . . .
H25A H 0.8899 0.8819 0.4314 0.058 Uiso 1 1 calc R . .
C26 C 0.8649(5) 0.8594(10) 0.4800(5) 0.069(4) Uani 1 1 d . . .
H26A H 0.8847 0.9000 0.5079 0.083 Uiso 1 1 calc R . .
C27 C 0.8321(5) 0.8079(12) 0.4827(5) 0.076(4) Uani 1 1 d . . .
H27A H 0.8312 0.8104 0.5141 0.091 Uiso 1 1 calc R . .
C28 C 0.8005(4) 0.7529(9) 0.4416(4) 0.050(3) Uani 1 1 d . . .
C29 C 0.7646(5) 0.7031(10) 0.4427(6) 0.067(4) Uani 1 1 d . . .
H29A H 0.7626 0.7019 0.4733 0.080 Uiso 1 1 calc R . .
C30 C 0.7339(5) 0.6583(9) 0.3986(6) 0.068(4) Uani 1 1 d . . .
H30A H 0.7102 0.6291 0.3993 0.082 Uiso 1 1 calc R . .
C31 C 0.7362(4) 0.6539(8) 0.3517(5) 0.046(3) Uani 1 1 d . . .
C32 C 0.7050(4) 0.6101(7) 0.3059(6) 0.054(3) Uani 1 1 d . . .
H32A H 0.6804 0.5829 0.3050 0.065 Uiso 1 1 calc R . .
C33 C 0.7095(3) 0.6058(7) 0.2617(5) 0.052(3) Uani 1 1 d . . .
H33A H 0.6885 0.5768 0.2307 0.062 Uiso 1 1 calc R . .
C34 C 0.7468(3) 0.6470(6) 0.2656(4) 0.036(2) Uani 1 1 d . . .
H34A H 0.7514 0.6388 0.2369 0.043 Uiso 1 1 calc R . .
C35 C 0.7728(3) 0.6987(6) 0.3517(4) 0.033(2) Uani 1 1 d . . .
C36 C 0.8053(3) 0.7509(7) 0.3963(4) 0.040(2) Uani 1 1 d . . .
C37 C 0.6763(4) 0.3673(9) 0.6189(6) 0.067(4) Uani 1 1 d . . .
H37A H 0.6628 0.3454 0.6378 0.080 Uiso 1 1 calc R . .
C38 C 0.6570(4) 0.3404(10) 0.5652(7) 0.083(5) Uani 1 1 d . . .
H38A H 0.6322 0.2993 0.5499 0.099 Uiso 1 1 calc R . .
C39 C 0.6753(5) 0.3759(10) 0.5363(6) 0.079(5) Uani 1 1 d . . .
H39A H 0.6630 0.3610 0.5008 0.095 Uiso 1 1 calc R . .
C40 C 0.7136(4) 0.4359(8) 0.5612(4) 0.057(3) Uani 1 1 d . . .
C41 C 0.7347(6) 0.4732(10) 0.5327(5) 0.073(4) Uani 1 1 d . . .
H41A H 0.7227 0.4596 0.4971 0.088 Uiso 1 1 calc R . .
C42 C 0.7711(5) 0.5270(10) 0.5566(6) 0.071(4) Uani 1 1 d . . .
H42A H 0.7843 0.5493 0.5373 0.085 Uiso 1 1 calc R . .
C43 C 0.7909(4) 0.5519(8) 0.6118(5) 0.049(3) Uani 1 1 d . . .
C44 C 0.8288(4) 0.6114(9) 0.6396(6) 0.062(4) Uani 1 1 d . . .
H44A H 0.8432 0.6357 0.6222 0.075 Uiso 1 1 calc R . .
C45 C 0.8447(4) 0.6341(9) 0.6906(6) 0.059(3) Uani 1 1 d . . .
H45A H 0.8695 0.6744 0.7085 0.071 Uiso 1 1 calc R . .
C46 C 0.8224(4) 0.5943(9) 0.7158(5) 0.058(3) Uani 1 1 d . . .
H46A H 0.8337 0.6080 0.7513 0.069 Uiso 1 1 calc R . .
C47 C 0.7707(3) 0.5169(7) 0.6410(4) 0.040(3) Uani 1 1 d . . .
C48 C 0.7308(3) 0.4570(7) 0.6150(4) 0.040(3) Uani 1 1 d . . .
C49 C 0.9210(5) 0.8583(12) 0.6459(6) 0.086(5) Uani 1 1 d . . .
C50 C 0.9110(4) 0.4705(9) 0.0649(4) 0.049(3) Uani 1 1 d . . .
C51 C 0.9110(5) 0.6563(14) 0.8683(6) 0.090(5) Uani 1 1 d . . .
H51A H 0.8991 0.6211 0.8866 0.108 Uiso 1 1 calc R . .
C52 C 0.9466(6) 0.6249(17) 0.8743(8) 0.132(8) Uani 1 1 d . . .
H52A H 0.9583 0.5602 0.8919 0.158 Uiso 1 1 calc R . .
C53 C 0.9682(8) 0.687(3) 0.8546(12) 0.240(18) Uani 1 1 d . . .
H53A H 0.9959 0.6699 0.8624 0.288 Uiso 1 1 calc R . .
C54 C 0.9482(7) 0.773(2) 0.8240(12) 0.197(13) Uani 1 1 d . . .
H54A H 0.9610 0.8137 0.8086 0.236 Uiso 1 1 calc R . .
C55 C 0.9098(5) 0.7973(14) 0.8163(8) 0.122(7) Uani 1 1 d . . .
H55A H 0.8963 0.8578 0.7959 0.146 Uiso 1 1 calc R . .
C56 C 1.0372(12) 1.000(3) 0.508(3) 0.178(13) Uani 1 1 d . . .
C57 C 1.010(3) 1.057(3) 0.466(2) 0.216(17) Uani 1 1 d . . .
C58 C 0.9660(17) 1.053(4) 0.4503(16) 0.21(2) Uani 1 1 d . . .
C59 C 1.0050(9) 0.578(3) 0.2123(13) 0.207(17) Uani 1 1 d . . .
H59A H 0.9852 0.5971 0.1765 0.249 Uiso 1 1 calc R . .
H59B H 1.0336 0.5808 0.2169 0.249 Uiso 1 1 calc R . .
C60 C 0.9960(15) 0.478(2) 0.2250(13) 0.43(5) Uani 1 1 d . . .
H60A H 0.9664 0.4600 0.2024 0.521 Uiso 1 1 calc R . .
H60B H 1.0132 0.4226 0.2200 0.521 Uiso 1 1 calc R . .

loop_
_atom_site_aniso_label
_atom_site_aniso_U_11
_atom_site_aniso_U_22
_atom_site_aniso_U_33
_atom_site_aniso_U_23
_atom_site_aniso_U_13
_atom_site_aniso_U_12
U 0.02254(17) 0.02984(18) 0.02649(18) 0.00078(17) 0.01155(13) -0.00041(16)
S1 0.0383(19) 0.134(3) 0.054(2) -0.038(2) 0.0261(17) -0.0300(19)
S2 0.0428(17) 0.0504(15) 0.0386(17) 0.0014(12) 0.0126(14) 0.0063(12)
F1 0.190(11) 0.093(7) 0.261(14) -0.101(8) 0.152(11) -0.083(7)
F2 0.078(6) 0.192(9) 0.070(6) -0.038(6) 0.046(5) 0.000(6)
F3 0.096(6) 0.061(4) 0.075(6) -0.004(4) 0.047(5) 0.007(4)
F4 0.104(6) 0.047(4) 0.077(5) 0.005(3) 0.053(5) 0.021(4)
F5 0.036(4) 0.090(5) 0.060(5) 0.001(4) 0.008(4) 0.005(3)
F6 0.092(6) 0.073(4) 0.062(5) 0.022(4) 0.050(4) 0.022(4)
O1 0.030(4) 0.024(3) 0.028(4) 0.001(3) 0.007(3) -0.001(3)
O2 0.023(3) 0.029(3) 0.042(4) -0.004(3) 0.015(3) 0.000(3)
O3 0.052(6) 0.092(6) 0.105(8) 0.018(5) 0.035(6) 0.000(5)
O4 0.074(7) 0.161(9) 0.083(7) -0.074(6) 0.066(6) -0.064(6)
O5 0.039(6) 0.314(17) 0.066(7) -0.097(9) 0.009(5) -0.045(8)
O6 0.056(5) 0.051(4) 0.048(5) -0.003(3) 0.029(4) 0.009(3)
O7 0.035(5) 0.090(6) 0.075(6) 0.007(5) 0.009(4) -0.017(4)
O8 0.065(5) 0.068(5) 0.034(4) 0.007(4) 0.031(4) 0.027(4)
O9 0.27(4) 0.17(3) 0.42(8) 0.000 0.12(5) 0.000
N1 0.021(4) 0.026(4) 0.035(5) -0.001(3) 0.013(4) 0.002(3)
N2 0.024(4) 0.037(4) 0.036(5) -0.008(3) 0.017(4) 0.000(3)
N3 0.026(5) 0.041(4) 0.028(5) 0.014(3) 0.004(4) -0.003(3)
N4 0.025(4) 0.029(4) 0.033(5) 0.009(3) 0.013(4) -0.001(3)
N5 0.035(5) 0.046(5) 0.036(5) -0.005(4) 0.013(4) 0.008(4)
N6 0.035(5) 0.018(3) 0.037(5) 0.002(3) 0.024(4) 0.001(3)
N7 0.037(6) 0.044(5) 0.050(6) 0.003(4) 0.018(5) 0.005(4)
N8 0.038(5) 0.043(5) 0.045(6) 0.002(4) 0.021(5) 0.004(4)
N9 0.065(8) 0.117(10) 0.126(12) 0.017(9) 0.050(8) 0.021(8)
C1 0.023(5) 0.032(5) 0.037(6) 0.004(4) 0.013(5) -0.002(4)
C2 0.028(6) 0.030(5) 0.043(7) -0.003(4) 0.008(5) -0.002(4)
C3 0.042(7) 0.038(5) 0.033(7) 0.008(4) 0.004(6) 0.002(5)
C4 0.044(6) 0.031(5) 0.014(5) -0.001(4) 0.001(5) -0.004(4)
C5 0.063(8) 0.046(6) 0.030(7) 0.004(5) 0.011(6) -0.003(5)
C6 0.062(8) 0.051(6) 0.027(6) 0.001(4) 0.026(6) 0.005(5)
C7 0.052(6) 0.038(5) 0.030(5) -0.005(5) 0.021(5) -0.010(5)
C8 0.053(7) 0.062(7) 0.045(7) -0.010(5) 0.036(6) -0.004(6)
C9 0.050(8) 0.058(7) 0.070(9) 0.002(6) 0.039(7) 0.017(6)
C10 0.036(6) 0.072(7) 0.038(7) -0.002(5) 0.024(6) 0.016(5)
C11 0.032(5) 0.028(5) 0.032(5) -0.007(4) 0.018(4) -0.005(4)
C12 0.033(6) 0.030(5) 0.026(6) -0.012(4) 0.010(5) -0.013(4)
C13 0.040(7) 0.062(7) 0.048(7) 0.030(6) 0.020(6) 0.001(5)
C14 0.046(8) 0.081(8) 0.064(9) 0.038(7) 0.016(7) -0.006(6)
C15 0.035(7) 0.104(10) 0.074(10) 0.041(8) 0.009(7) -0.021(7)
C16 0.024(6) 0.079(8) 0.051(8) 0.029(6) 0.005(6) -0.009(5)
C17 0.014(6) 0.102(9) 0.063(9) 0.033(7) 0.000(6) -0.007(5)
C18 0.023(5) 0.082(8) 0.043(6) 0.015(6) 0.003(5) -0.006(6)
C19 0.033(6) 0.045(6) 0.036(6) 0.006(5) 0.011(5) 0.001(4)
C20 0.036(7) 0.054(6) 0.057(8) 0.013(6) 0.017(6) 0.014(5)
C21 0.050(7) 0.051(6) 0.036(7) 0.025(5) 0.015(6) 0.014(5)
C22 0.037(6) 0.037(5) 0.048(7) 0.014(5) 0.029(6) 0.012(4)
C23 0.026(5) 0.036(5) 0.025(5) 0.007(4) 0.003(4) -0.005(4)
C24 0.024(6) 0.041(5) 0.044(7) 0.006(5) 0.009(5) -0.006(4)
C25 0.039(7) 0.057(6) 0.035(7) -0.018(5) 0.006(6) 0.005(5)
C26 0.072(10) 0.080(9) 0.033(8) -0.014(6) 0.006(7) 0.031(7)
C27 0.100(12) 0.099(10) 0.047(9) 0.019(8) 0.052(9) 0.039(9)
C28 0.074(8) 0.051(6) 0.037(6) 0.015(6) 0.036(6) 0.028(6)
C29 0.088(11) 0.068(8) 0.087(11) 0.031(7) 0.077(10) 0.039(7)
C30 0.087(11) 0.056(7) 0.106(13) 0.043(8) 0.082(11) 0.028(7)
C31 0.051(7) 0.036(5) 0.084(9) 0.021(6) 0.059(7) 0.011(5)
C32 0.040(7) 0.016(5) 0.105(11) 0.013(5) 0.034(8) -0.005(4)
C33 0.043(7) 0.026(5) 0.092(10) 0.002(5) 0.035(7) -0.008(4)
C34 0.031(6) 0.025(5) 0.058(7) -0.008(4) 0.025(6) 0.001(4)
C35 0.038(6) 0.022(4) 0.054(7) 0.011(4) 0.034(6) 0.012(4)
C36 0.042(6) 0.040(6) 0.047(6) 0.014(5) 0.029(5) 0.016(5)
C37 0.044(8) 0.056(7) 0.101(12) 0.005(7) 0.035(8) 0.003(6)
C38 0.044(9) 0.051(8) 0.111(14) -0.018(8) 0.002(9) 0.004(6)
C39 0.081(11) 0.063(8) 0.059(10) -0.024(7) 0.005(9) 0.000(8)
C40 0.096(10) 0.037(6) 0.031(7) 0.001(5) 0.024(7) 0.019(6)
C41 0.127(14) 0.065(8) 0.044(8) -0.003(6) 0.054(9) 0.015(9)
C42 0.118(13) 0.053(7) 0.078(11) 0.011(7) 0.075(10) 0.014(8)
C43 0.073(9) 0.036(6) 0.050(8) 0.006(5) 0.039(7) 0.011(5)
C44 0.063(9) 0.048(7) 0.110(12) 0.014(7) 0.068(9) 0.007(6)
C45 0.052(8) 0.060(7) 0.071(10) 0.001(7) 0.032(8) 0.009(6)
C46 0.054(8) 0.064(7) 0.063(9) 0.004(6) 0.034(7) 0.011(6)
C47 0.047(7) 0.033(5) 0.054(8) 0.009(5) 0.035(6) 0.015(5)
C48 0.045(7) 0.032(5) 0.046(7) -0.002(5) 0.023(6) 0.002(5)
C49 0.110(13) 0.102(11) 0.064(10) -0.051(8) 0.057(10) -0.065(10)
C50 0.055(8) 0.063(7) 0.039(7) 0.005(5) 0.030(6) 0.003(6)
C51 0.046(9) 0.141(14) 0.077(12) 0.022(10) 0.024(9) -0.006(9)
C52 0.102(15) 0.188(19) 0.131(17) 0.102(15) 0.076(14) 0.081(14)
C53 0.15(2) 0.32(4) 0.31(4) 0.24(3) 0.16(3) 0.13(2)
C54 0.126(19) 0.25(3) 0.28(3) 0.12(3) 0.16(2) 0.053(19)
C55 0.068(11) 0.115(13) 0.19(2) 0.070(13) 0.070(13) 0.024(9)
C56 0.13(3) 0.20(3) 0.22(4) -0.02(3) 0.10(3) -0.06(2)
C57 0.26(6) 0.20(3) 0.23(5) -0.02(3) 0.15(4) 0.02(4)
C58 0.22(4) 0.24(5) 0.21(4) -0.12(4) 0.13(4) -0.01(3)
C59 0.12(2) 0.31(5) 0.17(3) -0.08(3) 0.05(2) -0.11(3)
C60 0.41(6) 0.22(3) 0.21(4) -0.12(3) -0.23(4) 0.13(4)

loop_
_atom_type_symbol
_atom_type_description
_atom_type_scat_dispersion_real
_atom_type_scat_dispersion_imag
_atom_type_scat_source
C C 0.0033 0.0016 'International Tables Vol C Tables 4.2.6.8 and 6.1.1.4'
H H 0.0000 0.0000 'International Tables Vol C Tables 4.2.6.8 and 6.1.1.4'
N N 0.0061 0.0033 'International Tables Vol C Tables 4.2.6.8 and 6.1.1.4'
O O 0.0106 0.0060 'International Tables Vol C Tables 4.2.6.8 and 6.1.1.4'
F F 0.0171 0.0103 'International Tables Vol C Tables 4.2.6.8 and 6.1.1.4'
S S 0.1246 0.1234 'International Tables Vol C Tables 4.2.6.8 and 6.1.1.4'
U U -9.6767 9.6646 'International Tables Vol C Tables 4.2.6.8 and 6.1.1.4'

loop_
_geom_angle_atom_site_label_1
_geom_angle_atom_site_label_2
_geom_angle_atom_site_label_3
_geom_angle
_geom_angle_site_symmetry_1
_geom_angle_site_symmetry_3
_geom_angle_publ_flag
O1 U O2 177.4(3) . . ?
O1 U N5 77.4(3) . . ?
O2 U N5 101.4(3) . . ?
O1 U N6 105.1(3) . . ?
O2 U N6 76.2(2) . . ?
N5 U N6 62.7(2) . . ?
O1 U N2 105.0(3) . . ?
O2 U N2 76.4(3) . . ?
N5 U N2 174.3(2) . . ?
N6 U N2 111.6(2) . . ?
O1 U N3 74.2(3) . . ?
O2 U N3 104.4(3) . . ?
N5 U N3 117.0(3) . . ?
N6 U N3 179.3(2) . . ?
N2 U N3 68.7(2) . . ?
O1 U N1 74.7(2) . . ?
O2 U N1 107.8(3) . . ?
N5 U N1 114.1(2) . . ?
N6 U N1 69.1(2) . . ?
N2 U N1 62.1(2) . . ?
N3 U N1 110.7(2) . . ?
O1 U N4 102.5(2) . . ?
O2 U N4 74.9(3) . . ?
N5 U N4 70.8(2) . . ?
N6 U N4 117.8(2) . . ?
N2 U N4 113.3(2) . . ?
N3 U N4 62.5(2) . . ?
N1 U N4 173.1(2) . . ?
O5 S1 O3 116.9(8) . . ?
O5 S1 O4 115.1(6) . . ?
O3 S1 O4 113.5(6) . . ?
O5 S1 C49 103.0(7) . . ?
O3 S1 C49 105.0(6) . . ?
O4 S1 C49 100.6(7) . . ?
O6 S2 O8 113.5(4) . . ?
O6 S2 O7 115.9(5) . . ?
O8 S2 O7 116.0(5) . . ?
O6 S2 C50 103.2(5) . . ?
O8 S2 C50 103.5(5) . . ?
O7 S2 C50 102.0(5) . . ?
C59 O9 C59 105(4) . 2_755 ?
C1 N1 C12 117.5(8) . . ?
C1 N1 U 120.9(6) . . ?
C12 N1 U 121.0(6) . . ?
C10 N2 C11 118.4(8) . . ?
C10 N2 U 120.4(7) . . ?
C11 N2 U 121.2(5) . . ?
C13 N3 C24 117.0(8) . . ?
C13 N3 U 122.1(7) . . ?
C24 N3 U 120.5(6) . . ?
C22 N4 C23 117.6(8) . . ?
C22 N4 U 121.7(6) . . ?
C23 N4 U 120.6(5) . . ?
C25 N5 C36 117.1(9) . . ?
C25 N5 U 121.8(7) . . ?
C36 N5 U 121.0(6) . . ?
C34 N6 C35 117.8(8) . . ?
C34 N6 U 121.3(6) . . ?
C35 N6 U 120.0(6) . . ?
C37 N7 C48 117.5(11) . . ?
C46 N8 C47 116.9(10) . . ?
C55 N9 C51 117.7(13) . . ?
N1 C1 C2 123.9(10) . . ?
C3 C2 C1 117.7(10) . . ?
C2 C3 C4 120.7(9) . . ?
C12 C4 C3 116.2(9) . . ?
C12 C4 C5 119.9(10) . . ?
C3 C4 C5 123.9(9) . . ?
C6 C5 C4 120.5(10) . . ?
C5 C6 C7 121.9(10) . . ?
C8 C7 C11 118.0(9) . . ?
C8 C7 C6 124.5(9) . . ?
C11 C7 C6 117.5(9) . . ?
C9 C8 C7 120.3(10) . . ?
C8 C9 C10 117.5(10) . . ?
N2 C10 C9 124.5(10) . . ?
N2 C11 C7 120.9(8) . . ?
N2 C11 C12 118.2(8) . . ?
C7 C11 C12 120.9(8) . . ?
N1 C12 C4 123.8(9) . . ?
N1 C12 C11 117.0(8) . . ?
C4 C12 C11 119.2(9) . . ?
N3 C13 C14 125.8(10) . . ?
C15 C14 C13 116.0(11) . . ?
C14 C15 C16 122.2(11) . . ?
C15 C16 C24 116.8(10) . . ?
C15 C16 C17 123.4(10) . . ?
C24 C16 C17 119.6(10) . . ?
C18 C17 C16 120.7(10) . . ?
C17 C18 C19 120.9(9) . . ?
C20 C19 C23 118.5(9) . . ?
C20 C19 C18 122.3(9) . . ?
C23 C19 C18 119.2(9) . . ?
C21 C20 C19 118.8(10) . . ?
C20 C21 C22 119.4(9) . . ?
N4 C22 C21 123.3(9) . . ?
N4 C23 C19 122.2(8) . . ?
N4 C23 C24 117.8(7) . . ?
C19 C23 C24 120.0(8) . . ?
N3 C24 C16 122.0(9) . . ?
N3 C24 C23 118.6(8) . . ?
C16 C24 C23 119.4(9) . . ?
N5 C25 C26 122.1(12) . . ?
C27 C26 C25 117.7(12) . . ?
C26 C27 C28 123.5(12) . . ?
C27 C28 C36 114.1(11) . . ?
C27 C28 C29 124.5(12) . . ?
C36 C28 C29 121.4(11) . . ?
C30 C29 C28 119.2(12) . . ?
C29 C30 C31 122.7(12) . . ?
C32 C31 C30 123.9(12) . . ?
C32 C31 C35 118.4(11) . . ?
C30 C31 C35 117.7(12) . . ?
C33 C32 C31 121.2(10) . . ?
C32 C33 C34 116.7(11) . . ?
N6 C34 C33 125.0(10) . . ?
N6 C35 C36 117.5(8) . . ?
N6 C35 C31 120.4(10) . . ?
C36 C35 C31 122.0(10) . . ?
N5 C36 C28 125.1(10) . . ?
N5 C36 C35 118.0(9) . . ?
C28 C36 C35 116.9(9) . . ?
N7 C37 C38 124.1(13) . . ?
C39 C38 C37 118.7(13) . . ?
C38 C39 C40 118.9(13) . . ?
C48 C40 C39 118.2(13) . . ?
C48 C40 C41 120.7(12) . . ?
C39 C40 C41 121.1(13) . . ?
C42 C41 C40 120.8(12) . . ?
C41 C42 C43 121.9(12) . . ?
C44 C43 C47 116.0(11) . . ?
C44 C43 C42 125.3(12) . . ?
C47 C43 C42 118.6(12) . . ?
C45 C44 C43 122.0(12) . . ?
C44 C45 C46 117.2(12) . . ?
N8 C46 C45 124.8(12) . . ?
N8 C47 C43 123.0(10) . . ?
N8 C47 C48 117.2(9) . . ?
C43 C47 C48 119.7(10) . . ?
N7 C48 C40 122.5(10) . . ?
N7 C48 C47 119.3(10) . . ?
C40 C48 C47 118.2(11) . . ?
F1 C49 F2 104.7(11) . . ?
F1 C49 F3 104.5(14) . . ?
F2 C49 F3 100.6(11) . . ?
F1 C49 S1 118.4(12) . . ?
F2 C49 S1 113.0(12) . . ?
F3 C49 S1 113.7(9) . . ?
F6 C50 F4 106.5(8) . . ?
F6 C50 F5 108.1(9) . . ?
F4 C50 F5 106.1(9) . . ?
F6 C50 S2 112.2(8) . . ?
F4 C50 S2 111.8(8) . . ?
F5 C50 S2 111.8(7) . . ?
C52 C51 N9 121.9(16) . . ?
C51 C52 C53 120.0(18) . . ?
C54 C53 C52 118(2) . . ?
C55 C54 C53 119(2) . . ?
C54 C55 N9 122.6(17) . . ?
C57 C56 C58 134(3) . 5_776 ?
C56 C57 C58 118(4) . . ?
C57 C58 C56 106(4) . 5_776 ?
C60 C59 O9 103(4) . . ?
C60 C60 C59 109.7(19) 2_755 . ?

loop_
_geom_bond_atom_site_label_1
_geom_bond_atom_site_label_2
_geom_bond_distance
_geom_bond_site_symmetry_2
_geom_bond_publ_flag
U O1 1.752(5) . ?
U O2 1.755(5) . ?
U N5 2.577(8) . ?
U N6 2.595(7) . ?
U N2 2.599(7) . ?
U N3 2.613(8) . ?
U N1 2.615(7) . ?
U N4 2.624(7) . ?
S1 O5 1.434(9) . ?
S1 O3 1.445(9) . ?
S1 O4 1.456(9) . ?
S1 C49 1.720(18) . ?
S2 O6 1.441(7) . ?
S2 O8 1.441(7) . ?
S2 O7 1.455(8) . ?
S2 C50 1.805(11) . ?
F1 C49 1.317(15) . ?
F2 C49 1.375(15) . ?
F3 C49 1.409(16) . ?
F4 C50 1.338(12) . ?
F5 C50 1.341(12) . ?
F6 C50 1.332(12) . ?
O9 C59 1.50(3) . ?
O9 C59 1.50(3) 2_755 ?
N1 C1 1.320(11) . ?
N1 C12 1.363(11) . ?
N2 C10 1.301(11) . ?
N2 C11 1.361(11) . ?
N3 C13 1.288(12) . ?
N3 C24 1.379(11) . ?
N4 C22 1.318(11) . ?
N4 C23 1.378(11) . ?
N5 C25 1.343(12) . ?
N5 C36 1.356(12) . ?
N6 C34 1.331(11) . ?
N6 C35 1.369(11) . ?
N7 C37 1.317(14) . ?
N7 C48 1.365(13) . ?
N8 C46 1.334(14) . ?
N8 C47 1.356(13) . ?
N9 C55 1.332(19) . ?
N9 C51 1.342(18) . ?
C1 C2 1.406(13) . ?
C2 C3 1.367(14) . ?
C3 C4 1.421(14) . ?
C4 C12 1.391(12) . ?
C4 C5 1.425(14) . ?
C5 C6 1.352(14) . ?
C6 C7 1.428(13) . ?
C7 C8 1.396(14) . ?
C7 C11 1.411(12) . ?
C8 C9 1.357(15) . ?
C9 C10 1.399(14) . ?
C11 C12 1.428(12) . ?
C13 C14 1.418(15) . ?
C14 C15 1.341(16) . ?
C15 C16 1.395(15) . ?
C16 C24 1.404(13) . ?
C16 C17 1.437(14) . ?
C17 C18 1.329(14) . ?
C18 C19 1.441(14) . ?
C19 C20 1.390(14) . ?
C19 C23 1.403(12) . ?
C20 C21 1.381(14) . ?
C21 C22 1.399(13) . ?
C23 C24 1.413(13) . ?
C25 C26 1.403(16) . ?
C26 C27 1.370(18) . ?
C27 C28 1.373(18) . ?
C28 C36 1.408(13) . ?
C28 C29 1.439(17) . ?
C29 C30 1.349(18) . ?
C30 C31 1.409(16) . ?
C31 C32 1.380(16) . ?
C31 C35 1.422(13) . ?
C32 C33 1.374(16) . ?
C33 C34 1.386(13) . ?
C35 C36 1.422(14) . ?
C37 C38 1.417(19) . ?
C38 C39 1.36(2) . ?
C39 C40 1.416(18) . ?
C40 C48 1.410(14) . ?
C40 C41 1.440(18) . ?
C41 C42 1.327(18) . ?
C42 C43 1.449(17) . ?
C43 C44 1.410(16) . ?
C43 C47 1.421(14) . ?
C44 C45 1.343(17) . ?
C45 C46 1.403(16) . ?
C47 C48 1.460(14) . ?
C51 C52 1.265(19) . ?
C52 C53 1.39(3) . ?
C53 C54 1.34(3) . ?
C54 C55 1.32(2) . ?
C56 C57 1.36(4) . ?
C56 C58 1.43(5) 5_776 ?
C57 C58 1.42(5) . ?
C58 C56 1.43(5) 5_776 ?
C59 C60 1.37(5) . ?
C60 C60 1.34(10) 2_755 ?
